data_1565316
loop_
_publ_author_name
'Shen, Yanling'
'Lei, Ning'
'Lu, Cong'
'Xi, Dailin'
'Geng, Xinxin'
'Tao, Pan'
'Su, Zhishan'
'Zheng, Ke'

_publ_section_title
;
 Construction of sterically congested oxindole derivatives via
 visible-light-induced radical-coupling
;
_journal_name_full 'Chemical Science'
_journal_paper_doi 10.1039/D1SC05273J
_journal_year 2021
_chemical_formula_moiety 'C30 H23 Cl F9 N O2'
_chemical_formula_sum 'C30 H23 Cl F9 N O2'
_chemical_formula_weight 635.94
_space_group_crystal_system triclinic
_space_group_IT_number 2
_space_group_name_Hall '-P 1'
_space_group_name_H-M_alt 'P -1'
_atom_sites_solution_hydrogens mixed
_atom_sites_solution_primary dual
_atom_sites_solution_secondary difmap
_audit_creation_method SHELXL-2018/3
_audit_update_record
;
2021-07-14 deposited with the CCDC.	2021-11-03 downloaded from the CCDC.
;
_cell_angle_alpha 114.164(2)
_cell_angle_beta 91.725(2)
_cell_angle_gamma 103.585(2)
_cell_formula_units_Z 4
_cell_length_a 12.6563(9)
_cell_length_b 14.4425(11)
_cell_length_c 16.7878(12)
_cell_measurement_reflns_used 9987
_cell_measurement_temperature 173(2)
_cell_measurement_theta_max 25.33
_cell_measurement_theta_min 2.47
_cell_volume 2693.7(3)
_computing_cell_refinement 'Bruker SAINT'
_computing_data_collection 'Bruker APEX3'
_computing_data_reduction 'Bruker SAINT'
_computing_molecular_graphics 'Bruker SHELXTL'
_computing_publication_material 'Bruker SHELXTL'
_computing_structure_refinement 'SHELXL-2018/3 (Sheldrick, 2018)'
_computing_structure_solution 'SHELXT (Sheldrick 2008)'
_diffrn_ambient_temperature 173(2)
_diffrn_measured_fraction_theta_full 0.996
_diffrn_measured_fraction_theta_max 0.995
_diffrn_measurement_device_type 'Bruker D8 Venture Photon II'
_diffrn_measurement_method '\f and \w scans'
_diffrn_radiation_type MoK\a
_diffrn_radiation_wavelength 0.71073
_diffrn_reflns_av_R_equivalents 0.0421
_diffrn_reflns_av_unetI/netI 0.0370
_diffrn_reflns_Laue_measured_fraction_full 0.996
_diffrn_reflns_Laue_measured_fraction_max 0.995
_diffrn_reflns_limit_h_max 15
_diffrn_reflns_limit_h_min -15
_diffrn_reflns_limit_k_max 17
_diffrn_reflns_limit_k_min -17
_diffrn_reflns_limit_l_max 20
_diffrn_reflns_limit_l_min -20
_diffrn_reflns_number 43802
_diffrn_reflns_point_group_measured_fraction_full 0.996
_diffrn_reflns_point_group_measured_fraction_max 0.995
_diffrn_reflns_theta_full 25.242
_diffrn_reflns_theta_max 25.423
_diffrn_reflns_theta_min 2.470
_exptl_absorpt_coefficient_mu 0.235
_exptl_absorpt_correction_T_max 0.9836
_exptl_absorpt_correction_T_min 0.9220
_exptl_absorpt_correction_type numerical
_exptl_absorpt_process_details 'SADABS (Krause et al., 2015)'
_exptl_crystal_colour colourless
_exptl_crystal_density_diffrn 1.568
_exptl_crystal_description block
_exptl_crystal_F_000 1296
_exptl_crystal_recrystallization_method 'Re-crystallisation from solvent: DCM, PE'
_exptl_crystal_size_max 0.333
_exptl_crystal_size_mid 0.302
_exptl_crystal_size_min 0.124
_refine_diff_density_max 0.760
_refine_diff_density_min -0.503
_refine_diff_density_rms 0.059
_refine_ls_extinction_method none
_refine_ls_goodness_of_fit_ref 1.043
_refine_ls_hydrogen_treatment mixed
_refine_ls_matrix_type full
_refine_ls_number_parameters 783
_refine_ls_number_reflns 9906
_refine_ls_number_restraints 2
_refine_ls_restrained_S_all 1.043
_refine_ls_R_factor_all 0.0598
_refine_ls_R_factor_gt 0.0440
_refine_ls_shift/su_max 0.001
_refine_ls_shift/su_mean 0.000
_refine_ls_structure_factor_coef Fsqd
_refine_ls_weighting_details 'w=1/[\s^2^(Fo^2^)+(0.0395P)^2^+2.7195P] where P=(Fo^2^+2Fc^2^)/3'
_refine_ls_weighting_scheme calc
_refine_ls_wR_factor_gt 0.0972
_refine_ls_wR_factor_ref 0.1093
_reflns_Friedel_coverage 0.000
_reflns_number_gt 7986
_reflns_number_total 9906
_reflns_threshold_expression 'I > 2\s(I)'
_cod_data_source_file d1sc05273j2.cif
_cod_data_source_block zhk009
_cod_depositor_comments
;

2022-05-15
Z value and formula fixed to values more according to usual
chemical conventions.                 miguel
;
_cod_original_formula_sum 'C60 H46 Cl2 F18 N2 O4'
_cod_original_formula_weight 1271.89
_cod_original_formula_moiety '2(C30 H23 Cl F9 N O2)'
_cod_original_formula_units_Z 2
_cod_database_code 1565316
_shelx_shelxl_version_number 2018/3
_shelx_space_group_comment
; 
The symmetry employed for this shelxl refinement is uniquely defined 
by the following loop, which should always be used as a source of 
symmetry information in preference to the above space-group names. 
They are only intended as comments. 
;
_shelx_estimated_absorpt_t_min 0.926
_shelx_estimated_absorpt_t_max 0.971

loop_
_space_group_symop_operation_xyz
'x, y, z'
'-x, -y, -z'

loop_
_atom_site_label
_atom_site_type_symbol
_atom_site_fract_x
_atom_site_fract_y
_atom_site_fract_z
_atom_site_U_iso_or_equiv
_atom_site_adp_type
_atom_site_occupancy
_atom_site_site_symmetry_order
_atom_site_calc_flag
_atom_site_refinement_flags_posn
_atom_site_refinement_flags_adp
_atom_site_refinement_flags_occupancy
_atom_site_disorder_assembly
_atom_site_disorder_group
Cl1A Cl 1.08510(5) 1.20212(5) 0.59381(4) 0.03490(16) Uani 1 1 d . . . . .
F1A F 0.33276(11) 0.89812(13) 0.31034(9) 0.0370(4) Uani 1 1 d . . . . .
F2A F 0.39089(12) 0.78024(11) 0.20524(10) 0.0363(4) Uani 1 1 d . . . . .
F3A F 0.29250(11) 0.98232(10) 0.19406(9) 0.0312(3) Uani 1 1 d . . . . .
F4A F 0.34040(12) 0.85520(12) 0.09049(9) 0.0342(3) Uani 1 1 d . . . . .
F5A F 0.12927(12) 0.82938(12) 0.08418(10) 0.0399(4) Uani 1 1 d . . . . .
F6A F 0.18330(12) 0.70980(11) 0.10876(10) 0.0397(4) Uani 1 1 d . . . . .
F7A F 0.00347(13) 0.77288(16) 0.18093(13) 0.0595(5) Uani 1 1 d . . . . .
F8A F 0.11219(15) 0.92395(14) 0.26596(13) 0.0598(5) Uani 1 1 d . . . . .
F9A F 0.13296(13) 0.78365(14) 0.27120(11) 0.0489(4) Uani 1 1 d . . . . .
O1A O 0.55282(13) 1.18836(12) 0.39252(10) 0.0235(4) Uani 1 1 d . . . . .
O2A O 0.91622(16) 1.06525(16) 0.10047(12) 0.0411(5) Uani 1 1 d . . . . .
N1A N 0.71969(16) 1.22639(15) 0.47000(12) 0.0221(4) Uani 1 1 d D . . . .
H1NA H 0.713(2) 1.2844(16) 0.5139(14) 0.034(7) Uiso 1 1 d D . . . .
C1A C 0.63978(18) 1.16727(17) 0.40064(14) 0.0187(5) Uani 1 1 d . . . . .
C2A C 0.68001(17) 1.07197(16) 0.33542(14) 0.0165(4) Uani 1 1 d . . . . .
C3A C 0.78432(17) 1.08507(17) 0.39249(14) 0.0167(4) Uani 1 1 d . . . . .
C4A C 0.80443(18) 1.17961(17) 0.46856(14) 0.0190(5) Uani 1 1 d . . . . .
C5A C 0.89509(19) 1.21788(18) 0.53188(15) 0.0232(5) Uani 1 1 d . . . . .
H5A H 0.906720 1.282612 0.582965 0.028 Uiso 1 1 calc R U . . .
C6A C 0.96820(18) 1.15682(18) 0.51693(15) 0.0219(5) Uani 1 1 d . . . . .
C7A C 0.95104(18) 1.06162(17) 0.44337(15) 0.0201(5) Uani 1 1 d . . . . .
H7A H 1.002354 1.021097 0.435607 0.024 Uiso 1 1 calc R U . . .
C8A C 0.85856(18) 1.02541(17) 0.38085(14) 0.0184(5) Uani 1 1 d . . . . .
H8A H 0.846384 0.960015 0.330363 0.022 Uiso 1 1 calc R U . . .
C11A C 0.71077(18) 1.09500(16) 0.25524(14) 0.0179(5) Uani 1 1 d . . . . .
C12A C 0.64647(19) 1.13843(18) 0.21955(15) 0.0229(5) Uani 1 1 d . . . . .
H12A H 0.583943 1.156194 0.245169 0.028 Uiso 1 1 calc R U . . .
C13A C 0.6739(2) 1.15586(19) 0.14609(16) 0.0279(5) Uani 1 1 d . . . . .
H13A H 0.629634 1.185766 0.122269 0.033 Uiso 1 1 calc R U . . .
C14A C 0.7638(2) 1.13071(19) 0.10734(16) 0.0280(5) Uani 1 1 d . . . . .
H14A H 0.781204 1.142537 0.057035 0.034 Uiso 1 1 calc R U . . .
C15A C 0.8285(2) 1.08781(19) 0.14294(16) 0.0262(5) Uani 1 1 d . . . . .
C16A C 0.80313(19) 1.07138(18) 0.21681(15) 0.0215(5) Uani 1 1 d . . . . .
H16A H 0.849167 1.043704 0.241554 0.026 Uiso 1 1 calc R U . . .
C17A C 0.9796(3) 1.0113(3) 0.1280(2) 0.0530(9) Uani 1 1 d . . . . .
H17A H 1.039338 1.000323 0.092368 0.079 Uiso 1 1 calc R U . . .
H17B H 1.010535 1.053643 0.190317 0.079 Uiso 1 1 calc R U . . .
H17C H 0.932591 0.942976 0.120282 0.079 Uiso 1 1 calc R U . . .
C21A C 0.58879(17) 0.96252(17) 0.31162(14) 0.0173(4) Uani 1 1 d . . . . .
C22A C 0.55692(19) 0.96380(17) 0.40101(14) 0.0201(5) Uani 1 1 d . . . . .
H22A H 0.618166 1.012867 0.448459 0.024 Uiso 1 1 calc R U . . .
H22B H 0.491980 0.991746 0.413794 0.024 Uiso 1 1 calc R U . . .
C23A C 0.5310(2) 0.85655(18) 0.40354(15) 0.0247(5) Uani 1 1 d . . . . .
H23A H 0.511499 0.863496 0.462012 0.030 Uiso 1 1 calc R U . . .
H23B H 0.467853 0.806959 0.358128 0.030 Uiso 1 1 calc R U . . .
C24A C 0.6311(2) 0.81520(19) 0.38615(15) 0.0248(5) Uani 1 1 d . . . . .
H24A H 0.693741 0.864491 0.432224 0.030 Uiso 1 1 calc R U . . .
H24B H 0.616183 0.745944 0.388393 0.030 Uiso 1 1 calc R U . . .
C25A C 0.66005(18) 0.80372(17) 0.29658(14) 0.0195(5) Uani 1 1 d . . . . .
C26A C 0.63560(17) 0.86921(16) 0.25999(14) 0.0170(4) Uani 1 1 d . . . . .
C27A C 0.65692(18) 0.84879(17) 0.17430(14) 0.0210(5) Uani 1 1 d . . . . .
H27A H 0.637169 0.889914 0.147359 0.025 Uiso 1 1 calc R U . . .
C28A C 0.70603(19) 0.77040(19) 0.12713(16) 0.0266(5) Uani 1 1 d . . . . .
H28A H 0.721216 0.759517 0.069370 0.032 Uiso 1 1 calc R U . . .
C29A C 0.73281(19) 0.70811(19) 0.16457(16) 0.0269(5) Uani 1 1 d . . . . .
H29A H 0.767969 0.655184 0.133401 0.032 Uiso 1 1 calc R U . . .
C30A C 0.70778(18) 0.72385(18) 0.24787(16) 0.0239(5) Uani 1 1 d . . . . .
H30A H 0.723447 0.679210 0.272644 0.029 Uiso 1 1 calc R U . . .
C31A C 0.48952(18) 0.96196(17) 0.25448(14) 0.0195(5) Uani 1 1 d . . . . .
H31A H 0.475473 1.032077 0.283367 0.023 Uiso 1 1 calc R U . . .
H31B H 0.512568 0.954914 0.196900 0.023 Uiso 1 1 calc R U . . .
C32A C 0.38205(18) 0.88047(18) 0.23606(15) 0.0221(5) Uani 1 1 d . . . . .
C33A C 0.29935(19) 0.88251(18) 0.16808(15) 0.0230(5) Uani 1 1 d . . . . .
C34A C 0.1803(2) 0.81059(18) 0.14548(16) 0.0268(5) Uani 1 1 d . . . . .
C35A C 0.1065(2) 0.8237(2) 0.21843(19) 0.0372(6) Uani 1 1 d . . . . .
Cl1B Cl 0.85901(5) 0.54558(5) 0.43043(4) 0.03446(16) Uani 1 1 d . . . . .
F1B F 0.20295(12) 0.36182(12) 0.04460(9) 0.0361(4) Uani 1 1 d . . . . .
F2B F 0.21166(11) 0.52749(12) 0.11928(10) 0.0328(3) Uani 1 1 d . . . . .
F3B F 0.00710(12) 0.30329(11) 0.09275(11) 0.0383(4) Uani 1 1 d . . . . .
F4B F 0.01960(12) 0.40262(12) 0.02288(9) 0.0368(4) Uani 1 1 d . . . . .
F5B F -0.00799(16) 0.45287(19) 0.24066(12) 0.0685(6) Uani 1 1 d . . . . .
F6B F 0.04209(15) 0.57324(13) 0.19574(15) 0.0709(6) Uani 1 1 d . . . . .
F7B F -0.18915(15) 0.36306(16) 0.10831(19) 0.0857(8) Uani 1 1 d . . . . .
F8B F -0.17322(14) 0.51866(15) 0.20857(12) 0.0531(5) Uani 1 1 d . . . . .
F9B F -0.13961(17) 0.49479(19) 0.07965(13) 0.0706(6) Uani 1 1 d . . . . .
O1B O 0.28497(12) 0.57822(12) 0.39641(10) 0.0225(4) Uani 1 1 d . . . . .
O2B O 0.02375(13) 0.25050(13) 0.36885(12) 0.0305(4) Uani 1 1 d . . . . .
N1B N 0.46572(15) 0.59700(15) 0.43723(12) 0.0199(4) Uani 1 1 d D . . . .
H1NB H 0.476(2) 0.6560(15) 0.4848(13) 0.027(7) Uiso 1 1 d D . . . .
C1B C 0.36747(18) 0.54569(16) 0.38545(14) 0.0180(5) Uani 1 1 d . . . . .
C2B C 0.37616(18) 0.43983(16) 0.31181(14) 0.0175(5) Uani 1 1 d . . . . .
C3B C 0.49829(18) 0.45089(17) 0.32994(14) 0.0180(5) Uani 1 1 d . . . . .
C4B C 0.54615(18) 0.54360(17) 0.40505(14) 0.0179(5) Uani 1 1 d . . . . .
C5B C 0.65641(18) 0.57626(18) 0.43802(14) 0.0212(5) Uani 1 1 d . . . . .
H5B H 0.687602 0.640789 0.488467 0.025 Uiso 1 1 calc R U . . .
C6B C 0.71914(18) 0.50938(19) 0.39322(15) 0.0222(5) Uani 1 1 d . . . . .
C7B C 0.67503(19) 0.41575(18) 0.31948(15) 0.0225(5) Uani 1 1 d . . . . .
H7B H 0.720310 0.371708 0.290745 0.027 Uiso 1 1 calc R U . . .
C8B C 0.56401(18) 0.38634(18) 0.28758(15) 0.0209(5) Uani 1 1 d . . . . .
H8BA H 0.533129 0.322080 0.236800 0.025 Uiso 1 1 calc R U . . .
C11B C 0.30565(18) 0.34982(17) 0.33087(13) 0.0181(5) Uani 1 1 d . . . . .
C12B C 0.19611(18) 0.34541(17) 0.34406(14) 0.0195(5) Uani 1 1 d . . . . .
H12B H 0.165690 0.399429 0.343641 0.023 Uiso 1 1 calc R U . . .
C13B C 0.13195(19) 0.26267(18) 0.35772(15) 0.0231(5) Uani 1 1 d . . . . .
C14B C 0.1765(2) 0.18542(18) 0.36248(16) 0.0264(5) Uani 1 1 d . . . . .
H14B H 0.132622 0.129048 0.372377 0.032 Uiso 1 1 calc R U . . .
C15B C 0.2852(2) 0.19207(18) 0.35262(15) 0.0250(5) Uani 1 1 d . . . . .
H15A H 0.316523 0.140235 0.356764 0.030 Uiso 1 1 calc R U . . .
C16B C 0.34988(19) 0.27272(17) 0.33678(14) 0.0218(5) Uani 1 1 d . . . . .
H16B H 0.424641 0.275536 0.329926 0.026 Uiso 1 1 calc R U . . .
C17B C -0.0291(2) 0.3225(2) 0.35805(19) 0.0353(6) Uani 1 1 d . . . . .
H17D H -0.105775 0.305055 0.367766 0.053 Uiso 1 1 calc R U . . .
H17E H 0.008722 0.394460 0.400835 0.053 Uiso 1 1 calc R U . . .
H17F H -0.026508 0.317290 0.298124 0.053 Uiso 1 1 calc R U . . .
C21B C 0.34474(17) 0.43575(17) 0.21595(14) 0.0175(5) Uani 1 1 d . . . . .
C22B C 0.41384(19) 0.54128(18) 0.21764(15) 0.0217(5) Uani 1 1 d . . . . .
H22C H 0.368741 0.592057 0.234180 0.026 Uiso 1 1 calc R U . . .
H22D H 0.478223 0.570750 0.264081 0.026 Uiso 1 1 calc R U . . .
C23B C 0.4543(2) 0.5318(2) 0.13079(16) 0.0272(5) Uani 1 1 d . . . . .
H23C H 0.391033 0.506279 0.084054 0.033 Uiso 1 1 calc R U . . .
H23D H 0.498323 0.601526 0.137254 0.033 Uiso 1 1 calc R U . . .
C24B C 0.5242(2) 0.4546(2) 0.10583(16) 0.0303(6) Uani 1 1 d . . . . .
H24C H 0.550209 0.446579 0.048937 0.036 Uiso 1 1 calc R U . . .
H24D H 0.589386 0.482269 0.151327 0.036 Uiso 1 1 calc R U . . .
C25B C 0.45910(19) 0.34908(19) 0.09794(14) 0.0248(5) Uani 1 1 d . . . . .
C26B C 0.37171(18) 0.33869(18) 0.14589(14) 0.0201(5) Uani 1 1 d . . . . .
C27B C 0.3107(2) 0.23758(18) 0.13067(15) 0.0240(5) Uani 1 1 d . . . . .
H27B H 0.249091 0.229801 0.160667 0.029 Uiso 1 1 calc R U . . .
C28B C 0.3374(2) 0.1482(2) 0.07300(16) 0.0320(6) Uani 1 1 d . . . . .
H28B H 0.295087 0.080179 0.064141 0.038 Uiso 1 1 calc R U . . .
C29B C 0.4264(2) 0.1589(2) 0.02841(16) 0.0358(7) Uani 1 1 d . . . . .
H29B H 0.447002 0.098357 -0.009873 0.043 Uiso 1 1 calc R U . . .
C30B C 0.4849(2) 0.2579(2) 0.03989(16) 0.0334(6) Uani 1 1 d . . . . .
H30B H 0.544357 0.264493 0.007567 0.040 Uiso 1 1 calc R U . . .
C31B C 0.21970(18) 0.42688(17) 0.20137(14) 0.0186(5) Uani 1 1 d . . . . .
H31C H 0.178344 0.359608 0.201449 0.022 Uiso 1 1 calc R U . . .
H31D H 0.203699 0.484536 0.252754 0.022 Uiso 1 1 calc R U . . .
C32B C 0.17500(19) 0.43109(18) 0.11890(15) 0.0230(5) Uani 1 1 d . . . . .
C33B C 0.04771(19) 0.40198(18) 0.10060(15) 0.0241(5) Uani 1 1 d . . . . .
C34B C -0.0105(2) 0.4736(2) 0.16969(17) 0.0312(6) Uani 1 1 d . . . . .
C35B C -0.1315(2) 0.4599(2) 0.1408(2) 0.0401(7) Uani 1 1 d . . . . .

loop_
_atom_site_aniso_label
_atom_site_aniso_U_11
_atom_site_aniso_U_22
_atom_site_aniso_U_33
_atom_site_aniso_U_23
_atom_site_aniso_U_13
_atom_site_aniso_U_12
Cl1A 0.0277(3) 0.0314(3) 0.0371(4) 0.0093(3) -0.0149(3) 0.0052(3)
F1A 0.0209(7) 0.0587(10) 0.0299(8) 0.0218(7) 0.0031(6) 0.0030(7)
F2A 0.0303(8) 0.0208(7) 0.0537(10) 0.0147(7) -0.0097(7) 0.0037(6)
F3A 0.0274(8) 0.0221(7) 0.0418(8) 0.0121(6) -0.0031(6) 0.0068(6)
F4A 0.0293(8) 0.0477(9) 0.0225(7) 0.0119(7) 0.0044(6) 0.0106(7)
F5A 0.0281(8) 0.0485(10) 0.0405(9) 0.0204(8) -0.0115(7) 0.0054(7)
F6A 0.0345(9) 0.0209(8) 0.0460(9) 0.0002(7) -0.0074(7) 0.0037(7)
F7A 0.0178(8) 0.0816(14) 0.0718(13) 0.0342(11) -0.0001(8) -0.0016(9)
F8A 0.0564(12) 0.0438(11) 0.0720(13) 0.0127(9) 0.0330(10) 0.0201(9)
F9A 0.0355(9) 0.0571(11) 0.0501(10) 0.0300(9) 0.0009(8) -0.0067(8)
O1A 0.0206(8) 0.0231(9) 0.0265(9) 0.0069(7) 0.0028(7) 0.0123(7)
O2A 0.0435(11) 0.0620(13) 0.0410(11) 0.0342(10) 0.0247(9) 0.0310(10)
N1A 0.0213(10) 0.0189(10) 0.0194(10) 0.0001(8) -0.0011(8) 0.0088(8)
C1A 0.0219(12) 0.0160(11) 0.0189(11) 0.0066(9) 0.0046(9) 0.0076(10)
C2A 0.0163(11) 0.0154(11) 0.0178(11) 0.0059(9) 0.0015(9) 0.0066(9)
C3A 0.0149(11) 0.0163(11) 0.0171(11) 0.0063(9) 0.0020(9) 0.0026(9)
C4A 0.0180(11) 0.0190(11) 0.0200(11) 0.0079(9) 0.0030(9) 0.0059(9)
C5A 0.0239(12) 0.0197(12) 0.0199(12) 0.0035(10) -0.0025(9) 0.0045(10)
C6A 0.0176(11) 0.0253(12) 0.0212(12) 0.0113(10) -0.0048(9) 0.0012(10)
C7A 0.0177(11) 0.0215(12) 0.0247(12) 0.0126(10) 0.0022(9) 0.0068(10)
C8A 0.0207(11) 0.0163(11) 0.0195(11) 0.0083(9) 0.0042(9) 0.0061(9)
C11A 0.0206(11) 0.0134(11) 0.0167(11) 0.0045(9) -0.0001(9) 0.0033(9)
C12A 0.0235(12) 0.0210(12) 0.0252(12) 0.0099(10) 0.0024(10) 0.0078(10)
C13A 0.0344(14) 0.0259(13) 0.0282(13) 0.0148(11) -0.0004(11) 0.0115(11)
C14A 0.0383(15) 0.0273(13) 0.0218(12) 0.0139(11) 0.0054(11) 0.0086(12)
C15A 0.0285(13) 0.0269(13) 0.0249(13) 0.0117(11) 0.0084(10) 0.0090(11)
C16A 0.0229(12) 0.0216(12) 0.0221(12) 0.0104(10) 0.0016(9) 0.0082(10)
C17A 0.0495(19) 0.084(2) 0.057(2) 0.0445(19) 0.0318(16) 0.0454(19)
C21A 0.0174(11) 0.0160(11) 0.0173(11) 0.0057(9) 0.0032(9) 0.0051(9)
C22A 0.0217(12) 0.0211(12) 0.0162(11) 0.0056(9) 0.0046(9) 0.0075(10)
C23A 0.0283(13) 0.0241(13) 0.0209(12) 0.0096(10) 0.0065(10) 0.0054(11)
C24A 0.0309(13) 0.0224(12) 0.0224(12) 0.0112(10) 0.0010(10) 0.0070(11)
C25A 0.0161(11) 0.0172(11) 0.0213(11) 0.0061(9) -0.0012(9) 0.0020(9)
C26A 0.0136(10) 0.0144(11) 0.0178(11) 0.0032(9) -0.0007(8) 0.0017(9)
C27A 0.0212(12) 0.0194(12) 0.0184(11) 0.0049(9) 0.0003(9) 0.0048(10)
C28A 0.0250(13) 0.0267(13) 0.0212(12) 0.0030(10) 0.0056(10) 0.0076(11)
C29A 0.0232(12) 0.0231(13) 0.0294(13) 0.0040(10) 0.0042(10) 0.0110(11)
C30A 0.0190(12) 0.0190(12) 0.0305(13) 0.0080(10) -0.0041(10) 0.0050(10)
C31A 0.0188(11) 0.0172(11) 0.0198(11) 0.0050(9) 0.0003(9) 0.0058(9)
C32A 0.0198(12) 0.0216(12) 0.0249(12) 0.0093(10) 0.0033(10) 0.0066(10)
C33A 0.0224(12) 0.0214(12) 0.0230(12) 0.0061(10) 0.0036(10) 0.0083(10)
C34A 0.0246(13) 0.0203(12) 0.0282(13) 0.0050(10) -0.0054(10) 0.0042(10)
C35A 0.0243(14) 0.0366(16) 0.0472(17) 0.0174(14) 0.0030(12) 0.0034(12)
Cl1B 0.0191(3) 0.0389(4) 0.0355(3) 0.0056(3) -0.0019(2) 0.0101(3)
F1B 0.0356(8) 0.0560(10) 0.0186(7) 0.0094(7) 0.0063(6) 0.0279(8)
F2B 0.0243(7) 0.0416(9) 0.0459(9) 0.0320(7) 0.0050(6) 0.0087(7)
F3B 0.0279(8) 0.0237(8) 0.0566(10) 0.0140(7) -0.0047(7) 0.0027(6)
F4B 0.0335(8) 0.0544(10) 0.0242(8) 0.0157(7) -0.0004(6) 0.0176(8)
F5B 0.0711(13) 0.1304(19) 0.0428(10) 0.0505(12) 0.0286(9) 0.0699(14)
F6B 0.0466(11) 0.0296(10) 0.1045(16) -0.0025(10) 0.0288(11) 0.0086(9)
F7B 0.0272(10) 0.0545(13) 0.159(2) 0.0331(14) 0.0064(12) 0.0054(9)
F8B 0.0439(10) 0.0792(13) 0.0625(11) 0.0406(10) 0.0301(9) 0.0420(10)
F9B 0.0703(13) 0.1199(18) 0.0699(13) 0.0645(13) 0.0287(11) 0.0660(13)
O1B 0.0215(8) 0.0194(8) 0.0218(8) 0.0020(7) 0.0027(7) 0.0096(7)
O2B 0.0210(9) 0.0304(10) 0.0454(11) 0.0218(8) 0.0081(8) 0.0055(8)
N1B 0.0218(10) 0.0161(10) 0.0156(10) 0.0004(8) 0.0005(8) 0.0061(8)
C1B 0.0216(12) 0.0139(11) 0.0175(11) 0.0053(9) 0.0049(9) 0.0055(9)
C2B 0.0185(11) 0.0138(11) 0.0177(11) 0.0039(9) 0.0033(9) 0.0053(9)
C3B 0.0188(11) 0.0203(11) 0.0167(11) 0.0092(9) 0.0033(9) 0.0057(9)
C4B 0.0228(12) 0.0163(11) 0.0149(11) 0.0064(9) 0.0046(9) 0.0062(9)
C5B 0.0217(12) 0.0210(12) 0.0179(11) 0.0062(9) 0.0006(9) 0.0047(10)
C6B 0.0175(11) 0.0284(13) 0.0217(12) 0.0115(10) 0.0008(9) 0.0065(10)
C7B 0.0223(12) 0.0252(12) 0.0209(12) 0.0077(10) 0.0054(9) 0.0116(10)
C8B 0.0229(12) 0.0194(12) 0.0188(11) 0.0057(9) 0.0031(9) 0.0074(10)
C11B 0.0233(12) 0.0159(11) 0.0123(10) 0.0037(9) 0.0016(9) 0.0050(9)
C12B 0.0219(12) 0.0167(11) 0.0173(11) 0.0049(9) 0.0021(9) 0.0052(10)
C13B 0.0222(12) 0.0228(12) 0.0214(12) 0.0084(10) 0.0028(9) 0.0026(10)
C14B 0.0321(14) 0.0175(12) 0.0278(13) 0.0095(10) 0.0068(11) 0.0034(10)
C15B 0.0336(14) 0.0175(12) 0.0262(13) 0.0091(10) 0.0073(10) 0.0109(11)
C16B 0.0255(12) 0.0189(12) 0.0191(11) 0.0051(9) 0.0054(9) 0.0083(10)
C17B 0.0217(13) 0.0358(15) 0.0537(17) 0.0249(14) 0.0055(12) 0.0066(12)
C21B 0.0179(11) 0.0179(11) 0.0148(11) 0.0050(9) 0.0015(9) 0.0053(9)
C22B 0.0209(12) 0.0216(12) 0.0216(12) 0.0092(10) 0.0029(9) 0.0038(10)
C23B 0.0220(12) 0.0351(14) 0.0278(13) 0.0192(11) 0.0035(10) 0.0030(11)
C24B 0.0239(13) 0.0462(16) 0.0245(13) 0.0172(12) 0.0095(10) 0.0113(12)
C25B 0.0227(12) 0.0345(14) 0.0157(11) 0.0072(10) 0.0005(9) 0.0120(11)
C26B 0.0212(12) 0.0222(12) 0.0153(11) 0.0049(9) -0.0002(9) 0.0091(10)
C27B 0.0271(13) 0.0225(12) 0.0188(12) 0.0047(10) -0.0005(10) 0.0081(10)
C28B 0.0475(16) 0.0212(13) 0.0229(13) 0.0030(10) -0.0039(12) 0.0147(12)
C29B 0.0490(17) 0.0365(16) 0.0214(13) 0.0028(11) 0.0023(12) 0.0287(14)
C30B 0.0335(14) 0.0505(18) 0.0195(12) 0.0100(12) 0.0068(11) 0.0263(14)
C31B 0.0196(11) 0.0176(11) 0.0172(11) 0.0056(9) 0.0026(9) 0.0058(9)
C32B 0.0229(12) 0.0256(13) 0.0230(12) 0.0107(10) 0.0066(10) 0.0103(10)
C33B 0.0247(13) 0.0236(13) 0.0226(12) 0.0088(10) -0.0019(10) 0.0068(10)
C34B 0.0305(14) 0.0343(15) 0.0351(14) 0.0177(12) 0.0094(11) 0.0141(12)
C35B 0.0320(15) 0.0451(18) 0.0589(19) 0.0321(16) 0.0171(14) 0.0189(14)

loop_
_atom_type_symbol
_atom_type_description
_atom_type_scat_dispersion_real
_atom_type_scat_dispersion_imag
_atom_type_scat_source
C C 0.0033 0.0016 'International Tables Vol C Tables 4.2.6.8 and 6.1.1.4'
H H 0.0000 0.0000 'International Tables Vol C Tables 4.2.6.8 and 6.1.1.4'
N N 0.0061 0.0033 'International Tables Vol C Tables 4.2.6.8 and 6.1.1.4'
O O 0.0106 0.0060 'International Tables Vol C Tables 4.2.6.8 and 6.1.1.4'
F F 0.0171 0.0103 'International Tables Vol C Tables 4.2.6.8 and 6.1.1.4'
Cl Cl 0.1484 0.1585 'International Tables Vol C Tables 4.2.6.8 and 6.1.1.4'

loop_
_geom_angle_atom_site_label_1
_geom_angle_atom_site_label_2
_geom_angle_atom_site_label_3
_geom_angle
_geom_angle_site_symmetry_1
_geom_angle_site_symmetry_3
_geom_angle_publ_flag
C15A O2A C17A 118.00(19) . . ?
C1A N1A C4A 112.53(18) . . ?
C1A N1A H1NA 122.0(18) . . ?
C4A N1A H1NA 125.1(18) . . ?
O1A C1A N1A 123.7(2) . . ?
O1A C1A C2A 128.3(2) . . ?
N1A C1A C2A 108.00(17) . . ?
C3A C2A C11A 110.06(17) . . ?
C3A C2A C1A 100.01(16) . . ?
C11A C2A C1A 107.22(16) . . ?
C3A C2A C21A 113.00(17) . . ?
C11A C2A C21A 115.14(17) . . ?
C1A C2A C21A 110.21(16) . . ?
C8A C3A C4A 118.1(2) . . ?
C8A C3A C2A 133.0(2) . . ?
C4A C3A C2A 108.80(18) . . ?
C5A C4A N1A 126.5(2) . . ?
C5A C4A C3A 123.7(2) . . ?
N1A C4A C3A 109.81(19) . . ?
C4A C5A C6A 116.3(2) . . ?
C4A C5A H5A 121.8 . . ?
C6A C5A H5A 121.8 . . ?
C5A C6A C7A 122.2(2) . . ?
C5A C6A Cl1A 118.32(18) . . ?
C7A C6A Cl1A 119.44(17) . . ?
C6A C7A C8A 119.9(2) . . ?
C6A C7A H7A 120.1 . . ?
C8A C7A H7A 120.1 . . ?
C3A C8A C7A 119.7(2) . . ?
C3A C8A H8A 120.1 . . ?
C7A C8A H8A 120.1 . . ?
C12A C11A C16A 118.6(2) . . ?
C12A C11A C2A 120.81(19) . . ?
C16A C11A C2A 120.61(18) . . ?
C11A C12A C13A 119.9(2) . . ?
C11A C12A H12A 120.1 . . ?
C13A C12A H12A 120.1 . . ?
C14A C13A C12A 121.5(2) . . ?
C14A C13A H13A 119.3 . . ?
C12A C13A H13A 119.3 . . ?
C13A C14A C15A 118.9(2) . . ?
C13A C14A H14A 120.5 . . ?
C15A C14A H14A 120.5 . . ?
O2A C15A C14A 115.1(2) . . ?
O2A C15A C16A 124.6(2) . . ?
C14A C15A C16A 120.3(2) . . ?
C15A C16A C11A 120.9(2) . . ?
C15A C16A H16A 119.6 . . ?
C11A C16A H16A 119.6 . . ?
O2A C17A H17A 109.5 . . ?
O2A C17A H17B 109.5 . . ?
H17A C17A H17B 109.5 . . ?
O2A C17A H17C 109.5 . . ?
H17A C17A H17C 109.5 . . ?
H17B C17A H17C 109.5 . . ?
C26A C21A C31A 110.73(17) . . ?
C26A C21A C22A 111.97(17) . . ?
C31A C21A C22A 111.07(17) . . ?
C26A C21A C2A 109.89(16) . . ?
C31A C21A C2A 106.43(16) . . ?
C22A C21A C2A 106.52(17) . . ?
C23A C22A C21A 114.57(17) . . ?
C23A C22A H22A 108.6 . . ?
C21A C22A H22A 108.6 . . ?
C23A C22A H22B 108.6 . . ?
C21A C22A H22B 108.6 . . ?
H22A C22A H22B 107.6 . . ?
C24A C23A C22A 108.53(19) . . ?
C24A C23A H23A 110.0 . . ?
C22A C23A H23A 110.0 . . ?
C24A C23A H23B 110.0 . . ?
C22A C23A H23B 110.0 . . ?
H23A C23A H23B 108.4 . . ?
C25A C24A C23A 109.87(19) . . ?
C25A C24A H24A 109.7 . . ?
C23A C24A H24A 109.7 . . ?
C25A C24A H24B 109.7 . . ?
C23A C24A H24B 109.7 . . ?
H24A C24A H24B 108.2 . . ?
C30A C25A C26A 119.5(2) . . ?
C30A C25A C24A 119.4(2) . . ?
C26A C25A C24A 121.07(19) . . ?
C27A C26A C25A 117.87(19) . . ?
C27A C26A C21A 119.77(19) . . ?
C25A C26A C21A 122.35(19) . . ?
C28A C27A C26A 122.1(2) . . ?
C28A C27A H27A 119.0 . . ?
C26A C27A H27A 119.0 . . ?
C29A C28A C27A 119.7(2) . . ?
C29A C28A H28A 120.2 . . ?
C27A C28A H28A 120.2 . . ?
C30A C29A C28A 119.1(2) . . ?
C30A C29A H29A 120.4 . . ?
C28A C29A H29A 120.4 . . ?
C29A C30A C25A 121.7(2) . . ?
C29A C30A H30A 119.2 . . ?
C25A C30A H30A 119.2 . . ?
C32A C31A C21A 119.55(18) . . ?
C32A C31A H31A 107.4 . . ?
C21A C31A H31A 107.4 . . ?
C32A C31A H31B 107.4 . . ?
C21A C31A H31B 107.4 . . ?
H31A C31A H31B 107.0 . . ?
F2A C32A F1A 106.39(18) . . ?
F2A C32A C31A 113.94(18) . . ?
F1A C32A C31A 111.43(18) . . ?
F2A C32A C33A 106.93(18) . . ?
F1A C32A C33A 105.82(17) . . ?
C31A C32A C33A 111.83(19) . . ?
F3A C33A F4A 107.06(18) . . ?
F3A C33A C32A 108.79(18) . . ?
F4A C33A C32A 107.82(18) . . ?
F3A C33A C34A 107.10(18) . . ?
F4A C33A C34A 105.46(18) . . ?
C32A C33A C34A 119.9(2) . . ?
F6A C34A F5A 108.19(19) . . ?
F6A C34A C35A 107.8(2) . . ?
F5A C34A C35A 106.2(2) . . ?
F6A C34A C33A 108.74(19) . . ?
F5A C34A C33A 105.84(19) . . ?
C35A C34A C33A 119.7(2) . . ?
F9A C35A F8A 108.7(2) . . ?
F9A C35A F7A 107.7(2) . . ?
F8A C35A F7A 108.6(2) . . ?
F9A C35A C34A 111.9(2) . . ?
F8A C35A C34A 111.1(2) . . ?
F7A C35A C34A 108.6(2) . . ?
C13B O2B C17B 117.80(18) . . ?
C1B N1B C4B 111.73(18) . . ?
C1B N1B H1NB 122.7(17) . . ?
C4B N1B H1NB 125.5(17) . . ?
O1B C1B N1B 124.75(19) . . ?
O1B C1B C2B 126.3(2) . . ?
N1B C1B C2B 108.91(18) . . ?
C3B C2B C11B 111.09(17) . . ?
C3B C2B C1B 100.42(17) . . ?
C11B C2B C1B 107.27(16) . . ?
C3B C2B C21B 111.03(17) . . ?
C11B C2B C21B 116.12(17) . . ?
C1B C2B C21B 109.68(16) . . ?
C8B C3B C4B 118.4(2) . . ?
C8B C3B C2B 132.0(2) . . ?
C4B C3B C2B 109.57(18) . . ?
C5B C4B C3B 123.4(2) . . ?
C5B C4B N1B 127.4(2) . . ?
C3B C4B N1B 109.12(19) . . ?
C4B C5B C6B 116.2(2) . . ?
C4B C5B H5B 121.9 . . ?
C6B C5B H5B 121.9 . . ?
C7B C6B C5B 122.5(2) . . ?
C7B C6B Cl1B 118.61(17) . . ?
C5B C6B Cl1B 118.89(18) . . ?
C6B C7B C8B 119.6(2) . . ?
C6B C7B H7B 120.2 . . ?
C8B C7B H7B 120.2 . . ?
C3B C8B C7B 119.9(2) . . ?
C3B C8B H8BA 120.0 . . ?
C7B C8B H8BA 120.0 . . ?
C16B C11B C12B 118.5(2) . . ?
C16B C11B C2B 121.0(2) . . ?
C12B C11B C2B 120.43(18) . . ?
C13B C12B C11B 120.3(2) . . ?
C13B C12B H12B 119.8 . . ?
C11B C12B H12B 119.8 . . ?
O2B C13B C12B 124.4(2) . . ?
O2B C13B C14B 115.0(2) . . ?
C12B C13B C14B 120.6(2) . . ?
C15B C14B C13B 118.8(2) . . ?
C15B C14B H14B 120.6 . . ?
C13B C14B H14B 120.6 . . ?
C14B C15B C16B 121.4(2) . . ?
C14B C15B H15A 119.3 . . ?
C16B C15B H15A 119.3 . . ?
C15B C16B C11B 120.2(2) . . ?
C15B C16B H16B 119.9 . . ?
C11B C16B H16B 119.9 . . ?
O2B C17B H17D 109.5 . . ?
O2B C17B H17E 109.5 . . ?
H17D C17B H17E 109.5 . . ?
O2B C17B H17F 109.5 . . ?
H17D C17B H17F 109.5 . . ?
H17E C17B H17F 109.5 . . ?
C26B C21B C22B 112.72(18) . . ?
C26B C21B C31B 110.46(18) . . ?
C22B C21B C31B 109.99(17) . . ?
C26B C21B C2B 107.87(16) . . ?
C22B C21B C2B 106.55(17) . . ?
C31B C21B C2B 109.09(16) . . ?
C23B C22B C21B 114.69(19) . . ?
C23B C22B H22C 108.6 . . ?
C21B C22B H22C 108.6 . . ?
C23B C22B H22D 108.6 . . ?
C21B C22B H22D 108.6 . . ?
H22C C22B H22D 107.6 . . ?
C24B C23B C22B 108.57(19) . . ?
C24B C23B H23C 110.0 . . ?
C22B C23B H23C 110.0 . . ?
C24B C23B H23D 110.0 . . ?
C22B C23B H23D 110.0 . . ?
H23C C23B H23D 108.4 . . ?
C25B C24B C23B 110.45(19) . . ?
C25B C24B H24C 109.6 . . ?
C23B C24B H24C 109.6 . . ?
C25B C24B H24D 109.6 . . ?
C23B C24B H24D 109.6 . . ?
H24C C24B H24D 108.1 . . ?
C30B C25B C26B 118.8(2) . . ?
C30B C25B C24B 119.2(2) . . ?
C26B C25B C24B 122.1(2) . . ?
C27B C26B C25B 118.6(2) . . ?
C27B C26B C21B 120.0(2) . . ?
C25B C26B C21B 121.4(2) . . ?
C28B C27B C26B 121.8(2) . . ?
C28B C27B H27B 119.1 . . ?
C26B C27B H27B 119.1 . . ?
C29B C28B C27B 119.4(3) . . ?
C29B C28B H28B 120.3 . . ?
C27B C28B H28B 120.3 . . ?
C30B C29B C28B 119.6(2) . . ?
C30B C29B H29B 120.2 . . ?
C28B C29B H29B 120.2 . . ?
C29B C30B C25B 121.7(2) . . ?
C29B C30B H30B 119.1 . . ?
C25B C30B H30B 119.1 . . ?
C32B C31B C21B 117.70(18) . . ?
C32B C31B H31C 107.9 . . ?
C21B C31B H31C 107.9 . . ?
C32B C31B H31D 107.9 . . ?
C21B C31B H31D 107.9 . . ?
H31C C31B H31D 107.2 . . ?
F2B C32B F1B 106.10(18) . . ?
F2B C32B C31B 112.98(19) . . ?
F1B C32B C31B 112.47(18) . . ?
F2B C32B C33B 106.00(17) . . ?
F1B C32B C33B 103.89(18) . . ?
C31B C32B C33B 114.59(19) . . ?
F3B C33B F4B 107.96(19) . . ?
F3B C33B C34B 107.43(19) . . ?
F4B C33B C34B 107.41(18) . . ?
F3B C33B C32B 108.54(18) . . ?
F4B C33B C32B 108.07(19) . . ?
C34B C33B C32B 117.1(2) . . ?
F6B C34B F5B 107.3(2) . . ?
F6B C34B C35B 107.8(2) . . ?
F5B C34B C35B 106.4(2) . . ?
F6B C34B C33B 110.5(2) . . ?
F5B C34B C33B 108.33(19) . . ?
C35B C34B C33B 116.1(2) . . ?
F7B C35B F8B 110.4(2) . . ?
F7B C35B F9B 107.6(3) . . ?
F8B C35B F9B 106.3(2) . . ?
F7B C35B C34B 112.8(2) . . ?
F8B C35B C34B 109.4(2) . . ?
F9B C35B C34B 110.1(2) . . ?

loop_
_geom_bond_atom_site_label_1
_geom_bond_atom_site_label_2
_geom_bond_distance
_geom_bond_site_symmetry_2
_geom_bond_publ_flag
Cl1A C6A 1.738(2) . ?
F1A C32A 1.368(3) . ?
F2A C32A 1.357(3) . ?
F3A C33A 1.350(3) . ?
F4A C33A 1.356(3) . ?
F5A C34A 1.349(3) . ?
F6A C34A 1.339(3) . ?
F7A C35A 1.326(3) . ?
F8A C35A 1.318(3) . ?
F9A C35A 1.314(3) . ?
O1A C1A 1.227(3) . ?
O2A C15A 1.369(3) . ?
O2A C17A 1.425(3) . ?
N1A C1A 1.348(3) . ?
N1A C4A 1.391(3) . ?
N1A H1NA 0.884(17) . ?
C1A C2A 1.575(3) . ?
C2A C3A 1.535(3) . ?
C2A C11A 1.553(3) . ?
C2A C21A 1.609(3) . ?
C3A C8A 1.385(3) . ?
C3A C4A 1.396(3) . ?
C4A C5A 1.378(3) . ?
C5A C6A 1.383(3) . ?
C5A H5A 0.9500 . ?
C6A C7A 1.384(3) . ?
C7A C8A 1.391(3) . ?
C7A H7A 0.9500 . ?
C8A H8A 0.9500 . ?
C11A C12A 1.390(3) . ?
C11A C16A 1.397(3) . ?
C12A C13A 1.394(3) . ?
C12A H12A 0.9500 . ?
C13A C14A 1.376(3) . ?
C13A H13A 0.9500 . ?
C14A C15A 1.387(3) . ?
C14A H14A 0.9500 . ?
C15A C16A 1.388(3) . ?
C16A H16A 0.9500 . ?
C17A H17A 0.9800 . ?
C17A H17B 0.9800 . ?
C17A H17C 0.9800 . ?
C21A C26A 1.539(3) . ?
C21A C31A 1.554(3) . ?
C21A C22A 1.560(3) . ?
C22A C23A 1.525(3) . ?
C22A H22A 0.9900 . ?
C22A H22B 0.9900 . ?
C23A C24A 1.511(3) . ?
C23A H23A 0.9900 . ?
C23A H23B 0.9900 . ?
C24A C25A 1.510(3) . ?
C24A H24A 0.9900 . ?
C24A H24B 0.9900 . ?
C25A C30A 1.396(3) . ?
C25A C26A 1.403(3) . ?
C26A C27A 1.394(3) . ?
C27A C28A 1.386(3) . ?
C27A H27A 0.9500 . ?
C28A C29A 1.383(3) . ?
C28A H28A 0.9500 . ?
C29A C30A 1.381(3) . ?
C29A H29A 0.9500 . ?
C30A H30A 0.9500 . ?
C31A C32A 1.502(3) . ?
C31A H31A 0.9900 . ?
C31A H31B 0.9900 . ?
C32A C33A 1.539(3) . ?
C33A C34A 1.550(3) . ?
C34A C35A 1.540(4) . ?
Cl1B C6B 1.740(2) . ?
F1B C32B 1.361(3) . ?
F2B C32B 1.357(3) . ?
F3B C33B 1.346(3) . ?
F4B C33B 1.346(3) . ?
F5B C34B 1.343(3) . ?
F6B C34B 1.312(3) . ?
F7B C35B 1.288(3) . ?
F8B C35B 1.323(3) . ?
F9B C35B 1.327(3) . ?
O1B C1B 1.231(3) . ?
O2B C13B 1.368(3) . ?
O2B C17B 1.426(3) . ?
N1B C1B 1.351(3) . ?
N1B C4B 1.408(3) . ?
N1B H1NB 0.875(17) . ?
C1B C2B 1.555(3) . ?
C2B C3B 1.524(3) . ?
C2B C11B 1.550(3) . ?
C2B C21B 1.620(3) . ?
C3B C8B 1.387(3) . ?
C3B C4B 1.393(3) . ?
C4B C5B 1.381(3) . ?
C5B C6B 1.389(3) . ?
C5B H5B 0.9500 . ?
C6B C7B 1.381(3) . ?
C7B C8B 1.389(3) . ?
C7B H7B 0.9500 . ?
C8B H8BA 0.9500 . ?
C11B C16B 1.394(3) . ?
C11B C12B 1.401(3) . ?
C12B C13B 1.385(3) . ?
C12B H12B 0.9500 . ?
C13B C14B 1.391(3) . ?
C14B C15B 1.377(3) . ?
C14B H14B 0.9500 . ?
C15B C16B 1.384(3) . ?
C15B H15A 0.9500 . ?
C16B H16B 0.9500 . ?
C17B H17D 0.9800 . ?
C17B H17E 0.9800 . ?
C17B H17F 0.9800 . ?
C21B C26B 1.537(3) . ?
C21B C22B 1.557(3) . ?
C21B C31B 1.561(3) . ?
C22B C23B 1.524(3) . ?
C22B H22C 0.9900 . ?
C22B H22D 0.9900 . ?
C23B C24B 1.518(3) . ?
C23B H23C 0.9900 . ?
C23B H23D 0.9900 . ?
C24B C25B 1.502(4) . ?
C24B H24C 0.9900 . ?
C24B H24D 0.9900 . ?
C25B C30B 1.400(3) . ?
C25B C26B 1.403(3) . ?
C26B C27B 1.395(3) . ?
C27B C28B 1.386(3) . ?
C27B H27B 0.9500 . ?
C28B C29B 1.384(4) . ?
C28B H28B 0.9500 . ?
C29B C30B 1.378(4) . ?
C29B H29B 0.9500 . ?
C30B H30B 0.9500 . ?
C31B C32B 1.509(3) . ?
C31B H31C 0.9900 . ?
C31B H31D 0.9900 . ?
C32B C33B 1.553(3) . ?
C33B C34B 1.545(3) . ?
C34B C35B 1.534(4) . ?

loop_
_geom_torsion_atom_site_label_1
_geom_torsion_atom_site_label_2
_geom_torsion_atom_site_label_3
_geom_torsion_atom_site_label_4
_geom_torsion
_geom_torsion_site_symmetry_1
_geom_torsion_site_symmetry_2
_geom_torsion_site_symmetry_3
_geom_torsion_site_symmetry_4
_geom_torsion_publ_flag
C4A N1A C1A O1A 173.2(2) . . . . ?
C4A N1A C1A C2A -7.5(3) . . . . ?
O1A C1A C2A C3A -171.8(2) . . . . ?
N1A C1A C2A C3A 9.0(2) . . . . ?
O1A C1A C2A C11A 73.4(3) . . . . ?
N1A C1A C2A C11A -105.7(2) . . . . ?
O1A C1A C2A C21A -52.6(3) . . . . ?
N1A C1A C2A C21A 128.24(19) . . . . ?
C11A C2A C3A C8A -72.6(3) . . . . ?
C1A C2A C3A C8A 174.8(2) . . . . ?
C21A C2A C3A C8A 57.7(3) . . . . ?
C11A C2A C3A C4A 104.9(2) . . . . ?
C1A C2A C3A C4A -7.7(2) . . . . ?
C21A C2A C3A C4A -124.81(19) . . . . ?
C1A N1A C4A C5A -176.9(2) . . . . ?
C1A N1A C4A C3A 2.4(3) . . . . ?
C8A C3A C4A C5A 1.3(3) . . . . ?
C2A C3A C4A C5A -176.6(2) . . . . ?
C8A C3A C4A N1A -178.07(19) . . . . ?
C2A C3A C4A N1A 4.0(2) . . . . ?
N1A C4A C5A C6A 179.1(2) . . . . ?
C3A C4A C5A C6A -0.1(3) . . . . ?
C4A C5A C6A C7A -1.0(3) . . . . ?
C4A C5A C6A Cl1A 179.08(17) . . . . ?
C5A C6A C7A C8A 1.0(3) . . . . ?
Cl1A C6A C7A C8A -179.09(17) . . . . ?
C4A C3A C8A C7A -1.3(3) . . . . ?
C2A C3A C8A C7A 176.0(2) . . . . ?
C6A C7A C8A C3A 0.2(3) . . . . ?
C3A C2A C11A C12A -148.4(2) . . . . ?
C1A C2A C11A C12A -40.5(3) . . . . ?
C21A C2A C11A C12A 82.5(2) . . . . ?
C3A C2A C11A C16A 32.3(3) . . . . ?
C1A C2A C11A C16A 140.2(2) . . . . ?
C21A C2A C11A C16A -96.8(2) . . . . ?
C16A C11A C12A C13A 1.0(3) . . . . ?
C2A C11A C12A C13A -178.3(2) . . . . ?
C11A C12A C13A C14A 0.2(4) . . . . ?
C12A C13A C14A C15A -0.5(4) . . . . ?
C17A O2A C15A C14A -173.8(3) . . . . ?
C17A O2A C15A C16A 6.7(4) . . . . ?
C13A C14A C15A O2A -179.9(2) . . . . ?
C13A C14A C15A C16A -0.4(4) . . . . ?
O2A C15A C16A C11A -178.9(2) . . . . ?
C14A C15A C16A C11A 1.7(4) . . . . ?
C12A C11A C16A C15A -1.9(3) . . . . ?
C2A C11A C16A C15A 177.4(2) . . . . ?
C3A C2A C21A C26A -60.2(2) . . . . ?
C11A C2A C21A C26A 67.4(2) . . . . ?
C1A C2A C21A C26A -171.16(16) . . . . ?
C3A C2A C21A C31A 179.84(16) . . . . ?
C11A C2A C21A C31A -52.5(2) . . . . ?
C1A C2A C21A C31A 68.9(2) . . . . ?
C3A C2A C21A C22A 61.3(2) . . . . ?
C11A C2A C21A C22A -171.10(17) . . . . ?
C1A C2A C21A C22A -49.7(2) . . . . ?
C26A C21A C22A C23A -24.7(3) . . . . ?
C31A C21A C22A C23A 99.6(2) . . . . ?
C2A C21A C22A C23A -144.90(18) . . . . ?
C21A C22A C23A C24A 59.7(2) . . . . ?
C22A C23A C24A C25A -60.2(2) . . . . ?
C23A C24A C25A C30A -148.1(2) . . . . ?
C23A C24A C25A C26A 29.2(3) . . . . ?
C30A C25A C26A C27A 2.2(3) . . . . ?
C24A C25A C26A C27A -175.1(2) . . . . ?
C30A C25A C26A C21A -176.6(2) . . . . ?
C24A C25A C26A C21A 6.0(3) . . . . ?
C31A C21A C26A C27A 48.3(3) . . . . ?
C22A C21A C26A C27A 172.81(19) . . . . ?
C2A C21A C26A C27A -69.0(2) . . . . ?
C31A C21A C26A C25A -132.9(2) . . . . ?
C22A C21A C26A C25A -8.4(3) . . . . ?
C2A C21A C26A C25A 109.8(2) . . . . ?
C25A C26A C27A C28A -3.4(3) . . . . ?
C21A C26A C27A C28A 175.5(2) . . . . ?
C26A C27A C28A C29A 1.6(4) . . . . ?
C27A C28A C29A C30A 1.4(4) . . . . ?
C28A C29A C30A C25A -2.5(4) . . . . ?
C26A C25A C30A C29A 0.7(3) . . . . ?
C24A C25A C30A C29A 178.1(2) . . . . ?
C26A C21A C31A C32A 72.5(2) . . . . ?
C22A C21A C31A C32A -52.6(3) . . . . ?
C2A C21A C31A C32A -168.13(18) . . . . ?
C21A C31A C32A F2A -50.4(3) . . . . ?
C21A C31A C32A F1A 70.0(2) . . . . ?
C21A C31A C32A C33A -171.85(18) . . . . ?
F2A C32A C33A F3A -176.83(17) . . . . ?
F1A C32A C33A F3A 70.0(2) . . . . ?
C31A C32A C33A F3A -51.5(2) . . . . ?
F2A C32A C33A F4A -61.1(2) . . . . ?
F1A C32A C33A F4A -174.18(17) . . . . ?
C31A C32A C33A F4A 64.3(2) . . . . ?
F2A C32A C33A C34A 59.5(3) . . . . ?
F1A C32A C33A C34A -53.6(3) . . . . ?
C31A C32A C33A C34A -175.13(19) . . . . ?
F3A C33A C34A F6A 172.17(18) . . . . ?
F4A C33A C34A F6A 58.4(2) . . . . ?
C32A C33A C34A F6A -63.3(3) . . . . ?
F3A C33A C34A F5A 56.1(2) . . . . ?
F4A C33A C34A F5A -57.7(2) . . . . ?
C32A C33A C34A F5A -179.38(18) . . . . ?
F3A C33A C34A C35A -63.5(3) . . . . ?
F4A C33A C34A C35A -177.3(2) . . . . ?
C32A C33A C34A C35A 61.0(3) . . . . ?
F6A C34A C35A F9A 49.2(3) . . . . ?
F5A C34A C35A F9A 164.9(2) . . . . ?
C33A C34A C35A F9A -75.6(3) . . . . ?
F6A C34A C35A F8A 170.9(2) . . . . ?
F5A C34A C35A F8A -73.3(3) . . . . ?
C33A C34A C35A F8A 46.1(3) . . . . ?
F6A C34A C35A F7A -69.6(3) . . . . ?
F5A C34A C35A F7A 46.1(3) . . . . ?
C33A C34A C35A F7A 165.6(2) . . . . ?
C4B N1B C1B O1B -176.2(2) . . . . ?
C4B N1B C1B C2B 4.5(2) . . . . ?
O1B C1B C2B C3B 175.7(2) . . . . ?
N1B C1B C2B C3B -5.0(2) . . . . ?
O1B C1B C2B C11B -68.1(3) . . . . ?
N1B C1B C2B C11B 111.12(19) . . . . ?
O1B C1B C2B C21B 58.8(3) . . . . ?
N1B C1B C2B C21B -121.96(19) . . . . ?
C11B C2B C3B C8B 68.9(3) . . . . ?
C1B C2B C3B C8B -177.8(2) . . . . ?
C21B C2B C3B C8B -61.9(3) . . . . ?
C11B C2B C3B C4B -109.3(2) . . . . ?
C1B C2B C3B C4B 3.9(2) . . . . ?
C21B C2B C3B C4B 119.83(19) . . . . ?
C8B C3B C4B C5B 2.1(3) . . . . ?
C2B C3B C4B C5B -179.4(2) . . . . ?
C8B C3B C4B N1B 179.85(19) . . . . ?
C2B C3B C4B N1B -1.6(2) . . . . ?
C1B N1B C4B C5B 175.8(2) . . . . ?
C1B N1B C4B C3B -1.9(2) . . . . ?
C3B C4B C5B C6B -1.7(3) . . . . ?
N1B C4B C5B C6B -179.1(2) . . . . ?
C4B C5B C6B C7B 0.5(3) . . . . ?
C4B C5B C6B Cl1B 179.59(16) . . . . ?
C5B C6B C7B C8B 0.4(3) . . . . ?
Cl1B C6B C7B C8B -178.70(17) . . . . ?
C4B C3B C8B C7B -1.1(3) . . . . ?
C2B C3B C8B C7B -179.2(2) . . . . ?
C6B C7B C8B C3B -0.1(3) . . . . ?
C3B C2B C11B C16B -17.8(3) . . . . ?
C1B C2B C11B C16B -126.6(2) . . . . ?
C21B C2B C11B C16B 110.3(2) . . . . ?
C3B C2B C11B C12B 161.08(19) . . . . ?
C1B C2B C11B C12B 52.2(3) . . . . ?
C21B C2B C11B C12B -70.8(2) . . . . ?
C16B C11B C12B C13B -3.6(3) . . . . ?
C2B C11B C12B C13B 177.50(19) . . . . ?
C17B O2B C13B C12B 5.7(3) . . . . ?
C17B O2B C13B C14B -175.3(2) . . . . ?
C11B C12B C13B O2B -178.2(2) . . . . ?
C11B C12B C13B C14B 2.9(3) . . . . ?
O2B C13B C14B C15B -179.5(2) . . . . ?
C12B C13B C14B C15B -0.6(3) . . . . ?
C13B C14B C15B C16B -1.0(4) . . . . ?
C14B C15B C16B C11B 0.3(3) . . . . ?
C12B C11B C16B C15B 2.0(3) . . . . ?
C2B C11B C16B C15B -179.1(2) . . . . ?
C3B C2B C21B C26B 61.2(2) . . . . ?
C11B C2B C21B C26B -67.0(2) . . . . ?
C1B C2B C21B C26B 171.27(18) . . . . ?
C3B C2B C21B C22B -60.1(2) . . . . ?
C11B C2B C21B C22B 171.75(17) . . . . ?
C1B C2B C21B C22B 50.0(2) . . . . ?
C3B C2B C21B C31B -178.79(17) . . . . ?
C11B C2B C21B C31B 53.1(2) . . . . ?
C1B C2B C21B C31B -68.7(2) . . . . ?
C26B C21B C22B C23B 25.6(3) . . . . ?
C31B C21B C22B C23B -98.2(2) . . . . ?
C2B C21B C22B C23B 143.72(19) . . . . ?
C21B C22B C23B C24B -58.8(3) . . . . ?
C22B C23B C24B C25B 58.3(3) . . . . ?
C23B C24B C25B C30B 151.1(2) . . . . ?
C23B C24B C25B C26B -27.8(3) . . . . ?
C30B C25B C26B C27B -3.0(3) . . . . ?
C24B C25B C26B C27B 175.9(2) . . . . ?
C30B C25B C26B C21B 175.2(2) . . . . ?
C24B C25B C26B C21B -5.9(3) . . . . ?
C22B C21B C26B C27B -174.64(19) . . . . ?
C31B C21B C26B C27B -51.1(3) . . . . ?
C2B C21B C26B C27B 68.0(2) . . . . ?
C22B C21B C26B C25B 7.2(3) . . . . ?
C31B C21B C26B C25B 130.7(2) . . . . ?
C2B C21B C26B C25B -110.2(2) . . . . ?
C25B C26B C27B C28B 3.2(3) . . . . ?
C21B C26B C27B C28B -175.1(2) . . . . ?
C26B C27B C28B C29B -0.6(4) . . . . ?
C27B C28B C29B C30B -2.0(4) . . . . ?
C28B C29B C30B C25B 2.1(4) . . . . ?
C26B C25B C30B C29B 0.5(4) . . . . ?
C24B C25B C30B C29B -178.5(2) . . . . ?
C26B C21B C31B C32B -66.6(2) . . . . ?
C22B C21B C31B C32B 58.5(2) . . . . ?
C2B C21B C31B C32B 175.02(18) . . . . ?
C21B C31B C32B F2B -68.8(2) . . . . ?
C21B C31B C32B F1B 51.3(3) . . . . ?
C21B C31B C32B C33B 169.61(18) . . . . ?
F2B C32B C33B F3B 175.33(17) . . . . ?
F1B C32B C33B F3B 63.7(2) . . . . ?
C31B C32B C33B F3B -59.4(2) . . . . ?
F2B C32B C33B F4B 58.5(2) . . . . ?
F1B C32B C33B F4B -53.1(2) . . . . ?
C31B C32B C33B F4B -176.21(18) . . . . ?
F2B C32B C33B C34B -62.9(2) . . . . ?
F1B C32B C33B C34B -174.49(19) . . . . ?
C31B C32B C33B C34B 62.4(3) . . . . ?
F3B C33B C34B F6B 165.3(2) . . . . ?
F4B C33B C34B F6B -78.8(3) . . . . ?
C32B C33B C34B F6B 43.0(3) . . . . ?
F3B C33B C34B F5B 48.0(3) . . . . ?
F4B C33B C34B F5B 163.9(2) . . . . ?
C32B C33B C34B F5B -74.4(3) . . . . ?
F3B C33B C34B C35B -71.5(3) . . . . ?
F4B C33B C34B C35B 44.4(3) . . . . ?
C32B C33B C34B C35B 166.1(2) . . . . ?
F6B C34B C35B F7B 175.6(3) . . . . ?
F5B C34B C35B F7B -69.5(3) . . . . ?
C33B C34B C35B F7B 51.0(3) . . . . ?
F6B C34B C35B F8B -61.1(3) . . . . ?
F5B C34B C35B F8B 53.7(3) . . . . ?
C33B C34B C35B F8B 174.3(2) . . . . ?
F6B C34B C35B F9B 55.4(3) . . . . ?
F5B C34B C35B F9B 170.3(2) . . . . ?
C33B C34B C35B F9B -69.2(3) . . . . ?
